data_4065024
loop_
_publ_author_name
'Bose, Shubhankar Kumar'
'Ghosh, Sundargopal'

_publ_section_title
;
 Novel 11-Vertex, 11-Skeletal Electron Pair Tantalaborane of Unusual Shape
;
_journal_issue 17
_journal_name_full Organometallics
_journal_page_first 4788
_journal_paper_doi 10.1021/om200514t
_journal_volume 30
_journal_year 2011
_chemical_formula_sum 'C20 H46 B9 Cl Ta2'
_chemical_formula_weight 781.21
_chemical_name_systematic
; 
 ? 
;
_space_group_IT_number 14
_symmetry_cell_setting monoclinic
_symmetry_space_group_name_Hall '-P 2yn'
_symmetry_space_group_name_H-M 'P 1 21/n 1'
_atom_sites_solution_hydrogens geom
_atom_sites_solution_primary direct
_atom_sites_solution_secondary difmap
_audit_creation_method SHELXL-97
_cell_angle_alpha 90.00
_cell_angle_beta 100.4750(10)
_cell_angle_gamma 90.00
_cell_formula_units_Z 4
_cell_length_a 12.1533(4)
_cell_length_b 16.3984(6)
_cell_length_c 14.3437(5)
_cell_measurement_reflns_used 4325
_cell_measurement_temperature 173(2)
_cell_measurement_theta_max 24.0
_cell_measurement_theta_min 2.6
_cell_volume 2810.98(17)
_computing_cell_refinement 'APEX2/SAINT (Bruker, 2004)'
_computing_data_collection 'APEX2 (Bruker, 2004)'
_computing_data_reduction 'SAINT/XPREP (Bruker, 2004)'
_computing_molecular_graphics 'ORTEP3 (Farrugia, 1997) and Mercury (Bruno et al., 2002)'
_computing_publication_material 'SHELXL-97 (Sheldrick, 2008)'
_computing_structure_refinement 'SHELXL-97 (Sheldrick, 2008)'
_computing_structure_solution 'SIR92 (Altornare et al., 1993)'
_diffrn_ambient_temperature 173(2)
_diffrn_measured_fraction_theta_full 0.987
_diffrn_measured_fraction_theta_max 0.987
_diffrn_measurement_device_type 'Bruker axs kappa apex2 CCD Diffractometer'
_diffrn_measurement_method '\w and \f scan'
_diffrn_radiation_monochromator graphite
_diffrn_radiation_source 'fine-focus sealed tube'
_diffrn_radiation_type MoK\a
_diffrn_radiation_wavelength 0.71073
_diffrn_reflns_av_R_equivalents 0.0634
_diffrn_reflns_av_sigmaI/netI 0.0683
_diffrn_reflns_limit_h_max 13
_diffrn_reflns_limit_h_min -12
_diffrn_reflns_limit_k_max 18
_diffrn_reflns_limit_k_min -18
_diffrn_reflns_limit_l_max 16
_diffrn_reflns_limit_l_min -14
_diffrn_reflns_number 16668
_diffrn_reflns_theta_full 24.11
_diffrn_reflns_theta_max 24.11
_diffrn_reflns_theta_min 1.90
_diffrn_standards_decay_% 0
_exptl_absorpt_coefficient_mu 7.883
_exptl_absorpt_correction_T_max 0.484
_exptl_absorpt_correction_T_min 0.372
_exptl_absorpt_correction_type multi-scan
_exptl_absorpt_process_details 'SADABS (Bruker, 1999)'
_exptl_crystal_colour red
_exptl_crystal_density_diffrn 1.846
_exptl_crystal_density_method 'not measured'
_exptl_crystal_description block
_exptl_crystal_F_000 1496
_exptl_crystal_size_max 0.18
_exptl_crystal_size_mid 0.15
_exptl_crystal_size_min 0.13
_refine_diff_density_max 0.918
_refine_diff_density_min -1.661
_refine_diff_density_rms 0.188
_refine_ls_extinction_method none
_refine_ls_goodness_of_fit_ref 1.143
_refine_ls_hydrogen_treatment mixed
_refine_ls_matrix_type full
_refine_ls_number_parameters 321
_refine_ls_number_reflns 4410
_refine_ls_number_restraints 4
_refine_ls_restrained_S_all 1.142
_refine_ls_R_factor_all 0.0794
_refine_ls_R_factor_gt 0.0548
_refine_ls_shift/su_max 0.002
_refine_ls_shift/su_mean 0.000
_refine_ls_structure_factor_coef Fsqd
_refine_ls_weighting_details 'calc w=1/[\s^2^(Fo^2^)+(0.0167P)^2^+32.3673P] where P=(Fo^2^+2Fc^2^)/3'
_refine_ls_weighting_scheme calc
_refine_ls_wR_factor_gt 0.0929
_refine_ls_wR_factor_ref 0.0994
_reflns_number_gt 3415
_reflns_number_total 4410
_reflns_threshold_expression >2sigma(I)
_cod_data_source_file om200514t_si_001.cif
_cod_data_source_block shelxl
_cod_original_sg_symbol_H-M P21/n
_cod_database_code 4065024

loop_
_symmetry_equiv_pos_as_xyz
'x, y, z'
'-x+1/2, y+1/2, -z+1/2'
'-x, -y, -z'
'x-1/2, -y-1/2, z-1/2'

loop_
_atom_site_label
_atom_site_type_symbol
_atom_site_fract_x
_atom_site_fract_y
_atom_site_fract_z
_atom_site_U_iso_or_equiv
_atom_site_adp_type
_atom_site_occupancy
_atom_site_symmetry_multiplicity
_atom_site_calc_flag
_atom_site_refinement_flags
_atom_site_disorder_assembly
_atom_site_disorder_group
C1 C 0.1911(10) 0.0997(8) 0.7663(10) 0.041(2) Uani 1 1 d . A 1
C2 C 0.1703(10) 0.1345(8) 0.6734(10) 0.041(2) Uani 1 1 d . A 1
C3 C 0.1489(10) 0.2190(8) 0.6855(9) 0.041(3) Uani 1 1 d . A 1
C4 C 0.1551(10) 0.2372(8) 0.7830(9) 0.034(3) Uani 1 1 d . A 1
C5 C 0.1862(9) 0.1635(7) 0.8346(8) 0.030(3) Uani 1 1 d . A 1
C6 C 0.1975(11) 0.0092(8) 0.7906(10) 0.049(4) Uani 1 1 d . A 1
H6A H 0.1280 -0.0078 0.8106 0.074 Uiso 1 1 calc R A 1
H6B H 0.2609 -0.0007 0.8422 0.074 Uiso 1 1 calc R A 1
H6C H 0.2076 -0.0222 0.7346 0.074 Uiso 1 1 calc R A 1
C7 C 0.1611(13) 0.0903(10) 0.5831(10) 0.072(5) Uani 1 1 d . A 1
H7A H 0.2091 0.0419 0.5922 0.108 Uiso 1 1 calc R A 1
H7B H 0.1848 0.1259 0.5356 0.108 Uiso 1 1 calc R A 1
H7C H 0.0833 0.0736 0.5612 0.108 Uiso 1 1 calc R A 1
C8 C 0.1101(12) 0.2787(10) 0.6061(11) 0.068(5) Uani 1 1 d . A 1
H8A H 0.1517 0.2694 0.5546 0.102 Uiso 1 1 calc R A 1
H8B H 0.1233 0.3345 0.6299 0.102 Uiso 1 1 calc R A 1
H8C H 0.0299 0.2709 0.5822 0.102 Uiso 1 1 calc R A 1
C9 C 0.1244(12) 0.3149(8) 0.8234(11) 0.055(4) Uani 1 1 d . A 1
H9A H 0.0428 0.3185 0.8159 0.083 Uiso 1 1 calc R A 1
H9B H 0.1523 0.3605 0.7902 0.083 Uiso 1 1 calc R A 1
H9C H 0.1577 0.3172 0.8909 0.083 Uiso 1 1 calc R A 1
C10 C 0.1896(12) 0.1521(10) 0.9383(10) 0.060(4) Uani 1 1 d . A 1
H10A H 0.2123 0.2032 0.9717 0.090 Uiso 1 1 calc R A 1
H10B H 0.2434 0.1091 0.9622 0.090 Uiso 1 1 calc R A 1
H10C H 0.1151 0.1364 0.9493 0.090 Uiso 1 1 calc R A 1
C11 C 0.6679(10) 0.0057(7) 0.7944(8) 0.029(3) Uani 1 1 d . A 1
C12 C 0.7497(10) 0.0601(8) 0.8396(10) 0.043(4) Uani 1 1 d . A 1
C13 C 0.7905(11) 0.1090(8) 0.7732(14) 0.056(5) Uani 1 1 d . A 1
C14 C 0.7366(13) 0.0820(9) 0.6814(11) 0.052(4) Uani 1 1 d . A 1
C15 C 0.6612(11) 0.0209(9) 0.6938(9) 0.044(4) Uani 1 1 d . A 1
C16 C 0.7929(13) 0.0600(9) 0.9468(10) 0.063(5) Uani 1 1 d . A 1
H16A H 0.8446 0.0142 0.9635 0.095 Uiso 1 1 calc R A 1
H16B H 0.7297 0.0543 0.9801 0.095 Uiso 1 1 calc R A 1
H16C H 0.8321 0.1113 0.9654 0.095 Uiso 1 1 calc R A 1
C17 C 0.8919(13) 0.1630(10) 0.7933(17) 0.107(8) Uani 1 1 d . A 1
H17A H 0.8926 0.1922 0.8530 0.160 Uiso 1 1 calc R A 1
H17B H 0.8896 0.2024 0.7416 0.160 Uiso 1 1 calc R A 1
H17C H 0.9596 0.1296 0.7985 0.160 Uiso 1 1 calc R A 1
C18 C 0.7637(16) 0.1081(11) 0.5886(12) 0.094(7) Uani 1 1 d . A 1
H18A H 0.8131 0.0677 0.5672 0.140 Uiso 1 1 calc R A 1
H18B H 0.8014 0.1611 0.5960 0.140 Uiso 1 1 calc R A 1
H18C H 0.6945 0.1125 0.5417 0.140 Uiso 1 1 calc R A 1
C19 C 0.5916(14) -0.0307(10) 0.6147(10) 0.073(5) Uani 1 1 d . A 1
H19A H 0.5907 -0.0041 0.5534 0.110 Uiso 1 1 calc R A 1
H19B H 0.5149 -0.0356 0.6263 0.110 Uiso 1 1 calc R A 1
H19C H 0.6249 -0.0850 0.6141 0.110 Uiso 1 1 calc R A 1
C20 C 0.6159(11) -0.0624(7) 0.8357(10) 0.044(4) Uani 1 1 d . A 1
H20A H 0.6604 -0.1119 0.8329 0.066 Uiso 1 1 calc R A 1
H20B H 0.5400 -0.0710 0.8000 0.066 Uiso 1 1 calc R A 1
H20C H 0.6124 -0.0500 0.9019 0.066 Uiso 1 1 calc R A 1
Cl1 Cl 0.3864(3) 0.3143(2) 0.8763(3) 0.0453(12) Uani 0.872(6) 1 d P A 1
Ta1 Ta 0.34166(8) 0.19658(6) 0.76827(14) 0.0229(3) Uani 0.872(6) 1 d P A 1
Ta2 Ta 0.59950(12) 0.14289(9) 0.76801(14) 0.0230(3) Uani 0.872(6) 1 d P A 1
B1 B 0.4618(12) 0.0974(10) 0.8596(11) 0.0349(18) Uani 1 1 d D A 1
B2 B 0.4262(12) 0.0806(9) 0.7404(10) 0.0349(18) Uani 1 1 d . A 1
H2 H 0.3946 0.0176 0.7205 0.042 Uiso 1 1 calc R A 1
B3 B 0.4346(11) 0.1434(10) 0.6469(10) 0.0349(18) Uani 1 1 d . A 1
H3 H 0.4071 0.1026 0.5845 0.042 Uiso 1 1 calc R A 1
B4 B 0.3916(12) 0.2484(9) 0.6235(10) 0.0349(18) Uani 1 1 d . A 1
H4 H 0.3158 0.2790 0.5821 0.042 Uiso 1 1 calc R A 1
B5 B 0.5325(14) 0.2164(9) 0.6223(12) 0.049(5) Uani 1 1 d . A 1
H5 H 0.5602 0.1963 0.5556 0.058 Uiso 1 1 calc R A 1
B6 B 0.5183(14) 0.3220(11) 0.6392(13) 0.057(5) Uani 1 1 d . A 1
H6 H 0.4867 0.3791 0.6005 0.069 Uiso 1 1 calc R A 1
B7 B 0.6454(13) 0.2711(10) 0.6911(15) 0.059(6) Uani 1 1 d . A 1
H7 H 0.7230 0.2718 0.6593 0.071 Uiso 1 1 calc R A 1
B8 B 0.6758(18) 0.2779(12) 0.8167(15) 0.067(6) Uani 1 1 d . A 1
B9 B 0.5989(18) 0.3575(11) 0.7479(15) 0.063(5) Uani 1 1 d . A 1
Ta1' Ta 0.3287(5) 0.1848(5) 0.7169(14) 0.039(3) Uani 0.128(6) 1 d P B 2
Ta2' Ta 0.5897(9) 0.1393(7) 0.7271(12) 0.037(2) Uani 0.128(6) 1 d P B 2
Cl1' Cl 0.323(5) 0.249(3) 0.550(3) 0.16(3) Uani 0.128(6) 1 d P B 2
H1B H 0.434(12) 0.039(5) 0.892(10) 0.10(5) Uiso 1 1 d D C 1
H9BB H 0.632(19) 0.414(14) 0.737(16) 0.191 Uiso 1 1 d . D 1
H1C H 0.406(8) 0.151(5) 0.876(8) 0.050 Uiso 1 1 d D E 1
H1A H 0.551(4) 0.124(6) 0.876(8) 0.05(4) Uiso 1 1 d D F 1
H8 H 0.710(10) 0.243(8) 0.871(9) 0.050 Uiso 1 1 d . G 1

loop_
_atom_site_aniso_label
_atom_site_aniso_U_11
_atom_site_aniso_U_22
_atom_site_aniso_U_33
_atom_site_aniso_U_23
_atom_site_aniso_U_13
_atom_site_aniso_U_12
C1 0.029(5) 0.044(6) 0.053(6) 0.004(5) 0.012(5) -0.005(5)
C2 0.029(5) 0.044(6) 0.053(6) 0.004(5) 0.012(5) -0.005(5)
C3 0.030(7) 0.055(10) 0.035(8) -0.001(7) 0.000(6) -0.005(7)
C4 0.028(7) 0.040(8) 0.035(8) -0.006(7) 0.007(6) -0.003(6)
C5 0.032(7) 0.033(7) 0.025(7) 0.008(6) 0.009(5) 0.011(6)
C6 0.046(9) 0.036(8) 0.069(11) 0.009(8) 0.016(8) -0.002(7)
C7 0.064(11) 0.090(13) 0.057(11) -0.037(10) 0.000(9) -0.002(10)
C8 0.040(9) 0.097(14) 0.065(11) 0.022(10) 0.002(8) 0.012(9)
C9 0.052(9) 0.038(9) 0.070(11) -0.005(8) -0.004(8) 0.010(7)
C10 0.059(10) 0.074(11) 0.052(10) 0.019(9) 0.025(8) 0.020(9)
C11 0.035(7) 0.022(7) 0.030(7) 0.002(6) 0.004(6) -0.004(6)
C12 0.032(8) 0.031(8) 0.056(9) 0.006(7) -0.021(7) 0.006(6)
C13 0.018(7) 0.035(9) 0.116(15) 0.007(9) 0.017(8) 0.008(7)
C14 0.053(10) 0.053(10) 0.059(11) 0.016(8) 0.036(9) 0.022(8)
C15 0.047(9) 0.051(9) 0.033(8) 0.002(7) 0.008(7) 0.021(8)
C16 0.082(12) 0.042(9) 0.054(10) -0.009(8) -0.016(9) -0.003(8)
C17 0.048(11) 0.059(12) 0.21(2) 0.053(14) 0.012(13) -0.009(9)
C18 0.107(15) 0.103(15) 0.086(14) 0.052(12) 0.061(12) 0.058(12)
C19 0.098(13) 0.067(11) 0.047(10) -0.025(9) -0.005(9) 0.017(10)
C20 0.042(8) 0.030(8) 0.058(10) 0.002(7) 0.005(7) 0.007(6)
Cl1 0.045(2) 0.040(2) 0.049(3) -0.0130(19) 0.0036(18) 0.0041(19)
Ta1 0.0225(4) 0.0245(4) 0.0212(8) 0.0020(4) 0.0027(4) 0.0001(3)
Ta2 0.0211(4) 0.0239(4) 0.0232(7) 0.0038(5) 0.0024(5) -0.0012(3)
B1 0.027(4) 0.044(5) 0.035(4) 0.003(4) 0.008(3) 0.000(4)
B2 0.027(4) 0.044(5) 0.035(4) 0.003(4) 0.008(3) 0.000(4)
B3 0.027(4) 0.044(5) 0.035(4) 0.003(4) 0.008(3) 0.000(4)
B4 0.027(4) 0.044(5) 0.035(4) 0.003(4) 0.008(3) 0.000(4)
B5 0.067(12) 0.024(9) 0.052(11) 0.013(8) 0.005(9) 0.010(8)
B6 0.055(11) 0.042(11) 0.069(13) 0.012(9) -0.006(9) 0.004(9)
B7 0.018(8) 0.040(10) 0.119(17) 0.028(11) 0.013(9) 0.010(8)
B8 0.083(15) 0.048(12) 0.066(14) -0.024(10) 0.004(12) -0.008(11)
B9 0.083(14) 0.035(10) 0.076(14) 0.004(10) 0.025(11) 0.016(10)
Ta1' 0.029(3) 0.033(3) 0.053(8) 0.007(4) 0.003(3) -0.001(2)
Ta2' 0.031(3) 0.045(4) 0.035(6) -0.002(5) 0.001(4) -0.004(3)
Cl1' 0.25(7) 0.11(4) 0.08(3) -0.01(3) -0.08(4) -0.02(4)

loop_
_atom_type_symbol
_atom_type_description
_atom_type_scat_dispersion_real
_atom_type_scat_dispersion_imag
_atom_type_scat_source
C C 0.0033 0.0016 'International Tables Vol C Tables 4.2.6.8 and 6.1.1.4'
H H 0.0000 0.0000 'International Tables Vol C Tables 4.2.6.8 and 6.1.1.4'
Cl Cl 0.1484 0.1585 'International Tables Vol C Tables 4.2.6.8 and 6.1.1.4'
Ta Ta -0.7052 6.5227 'International Tables Vol C Tables 4.2.6.8 and 6.1.1.4'
B B 0.0013 0.0007 'International Tables Vol C Tables 4.2.6.8 and 6.1.1.4'

loop_
_geom_angle_atom_site_label_1
_geom_angle_atom_site_label_2
_geom_angle_atom_site_label_3
_geom_angle
C2 C1 C5 108.7(11)
C2 C1 C6 126.6(13)
C5 C1 C6 123.9(12)
C2 C1 Ta1 75.7(7)
C5 C1 Ta1 68.9(7)
C6 C1 Ta1 129.1(9)
C3 C2 C1 106.3(12)
C3 C2 C7 126.8(13)
C1 C2 C7 126.6(13)
C3 C2 Ta1 71.9(7)
C1 C2 Ta1 70.4(7)
C7 C2 Ta1 127.2(9)
C4 C3 C2 110.3(12)
C4 C3 C8 124.0(13)
C2 C3 C8 125.2(13)
C4 C3 Ta1 71.3(7)
C2 C3 Ta1 74.6(7)
C8 C3 Ta1 127.0(9)
C3 C4 C5 107.1(11)
C3 C4 C9 126.7(12)
C5 C4 C9 126.0(12)
C3 C4 Ta1 74.8(7)
C5 C4 Ta1 69.4(7)
C9 C4 Ta1 125.7(9)
C4 C5 C1 107.5(10)
C4 C5 C10 125.3(12)
C1 C5 C10 126.1(12)
C4 C5 Ta1 75.5(7)
C1 C5 Ta1 75.8(7)
C10 C5 Ta1 124.0(9)
C12 C11 C15 104.9(11)
C12 C11 C20 128.3(12)
C15 C11 C20 125.8(12)
C12 C11 Ta2 70.9(7)
C15 C11 Ta2 74.2(7)
C20 C11 Ta2 128.0(9)
C13 C12 C11 110.9(13)
C13 C12 C16 125.7(13)
C11 C12 C16 123.2(13)
C13 C12 Ta2 73.5(7)
C11 C12 Ta2 74.7(7)
C16 C12 Ta2 122.4(10)
C12 C13 C14 106.8(12)
C12 C13 C17 125.8(17)
C14 C13 C17 125.6(17)
C12 C13 Ta2 72.0(7)
C14 C13 Ta2 76.2(8)
C17 C13 Ta2 129.1(11)
C15 C14 C13 108.0(12)
C15 C14 C18 125.3(16)
C13 C14 C18 126.5(16)
C15 C14 Ta2 72.9(8)
C13 C14 Ta2 69.5(8)
C18 C14 Ta2 127.8(10)
C14 C15 C11 109.3(12)
C14 C15 C19 126.1(14)
C11 C15 C19 124.2(13)
C14 C15 Ta2 74.2(8)
C11 C15 Ta2 71.0(7)
C19 C15 Ta2 126.8(9)
B2 Ta1 C5 108.0(5)
B2 Ta1 B3 43.0(5)
C5 Ta1 B3 137.3(5)
B2 Ta1 B1 43.0(5)
C5 Ta1 B1 94.4(5)
B3 Ta1 B1 80.2(5)
B2 Ta1 C4 136.3(5)
C5 Ta1 C4 35.1(4)
B3 Ta1 C4 137.5(5)
B1 Ta1 C4 128.8(5)
B2 Ta1 C1 79.1(5)
C5 Ta1 C1 35.3(4)
B3 Ta1 C1 102.0(5)
B1 Ta1 C1 86.9(5)
C4 Ta1 C1 57.4(4)
B2 Ta1 B4 87.1(5)
C5 Ta1 B4 141.3(4)
B3 Ta1 B4 44.1(5)
B1 Ta1 B4 118.8(5)
C4 Ta1 B4 111.4(5)
C1 Ta1 B4 121.8(5)
B2 Ta1 C3 118.1(5)
C5 Ta1 C3 57.2(4)
B3 Ta1 C3 103.7(5)
B1 Ta1 C3 142.7(5)
C4 Ta1 C3 33.9(4)
C1 Ta1 C3 55.9(4)
B4 Ta1 C3 84.2(5)
B2 Ta1 Cl1 136.2(4)
C5 Ta1 Cl1 91.6(3)
B3 Ta1 Cl1 131.1(4)
B1 Ta1 Cl1 98.3(4)
C4 Ta1 Cl1 80.3(3)
C1 Ta1 Cl1 126.8(3)
B4 Ta1 Cl1 101.7(4)
C3 Ta1 Cl1 105.5(3)
B2 Ta1 C2 85.4(5)
C5 Ta1 C2 57.8(4)
B3 Ta1 C2 85.0(5)
B1 Ta1 C2 112.7(5)
C4 Ta1 C2 56.9(4)
C1 Ta1 C2 33.8(4)
B4 Ta1 C2 89.4(5)
C3 Ta1 C2 33.5(4)
Cl1 Ta1 C2 136.7(3)
B2 Ta1 Ta2 45.2(4)
C5 Ta1 Ta2 142.2(3)
B3 Ta1 Ta2 47.3(3)
B1 Ta1 Ta2 47.9(4)
C4 Ta1 Ta2 175.1(3)
C1 Ta1 Ta2 123.3(3)
B4 Ta1 Ta2 72.7(3)
C3 Ta1 Ta2 151.0(3)
Cl1 Ta1 Ta2 96.31(9)
C2 Ta1 Ta2 126.8(3)
B2 Ta1 H1C 69.3(15)
C5 Ta1 H1C 79(3)
B3 Ta1 H1C 106.5(16)
B1 Ta1 H1C 26.8(13)
C4 Ta1 H1C 109(2)
C1 Ta1 H1C 87(4)
B4 Ta1 H1C 139(3)
C3 Ta1 H1C 136(3)
Cl1 Ta1 H1C 77(2)
C2 Ta1 H1C 120(4)
Ta2 Ta1 H1C 67(3)
B2 Ta2 C12 115.5(5)
B2 Ta2 C13 139.3(5)
C12 Ta2 C13 34.5(5)
B2 Ta2 B3 42.5(5)
C12 Ta2 B3 142.8(5)
C13 Ta2 B3 134.9(6)
B2 Ta2 C11 83.8(5)
C12 Ta2 C11 34.3(4)
C13 Ta2 C11 57.9(4)
B3 Ta2 C11 109.6(5)
B2 Ta2 B5 85.4(5)
C12 Ta2 B5 140.8(6)
C13 Ta2 B5 108.4(6)
B3 Ta2 B5 43.0(5)
C11 Ta2 B5 130.8(5)
B2 Ta2 B1 42.2(5)
C12 Ta2 B1 98.2(5)
C13 Ta2 B1 132.7(6)
B3 Ta2 B1 80.0(5)
C11 Ta2 B1 83.1(5)
B5 Ta2 B1 117.6(5)
B2 Ta2 C15 84.6(5)
C12 Ta2 C15 56.2(4)
C13 Ta2 C15 56.4(5)
B3 Ta2 C15 88.3(5)
C11 Ta2 C15 34.8(4)
B5 Ta2 C15 96.5(5)
B1 Ta2 C15 106.3(5)
B2 Ta2 B8 137.2(6)
C12 Ta2 B8 100.0(6)
C13 Ta2 B8 83.4(6)
B3 Ta2 B8 115.2(6)
C11 Ta2 B8 134.3(6)
B5 Ta2 B8 81.2(7)
B1 Ta2 B8 112.7(7)
C15 Ta2 B8 137.1(6)
B2 Ta2 C14 114.4(6)
C12 Ta2 C14 56.3(5)
C13 Ta2 C14 34.3(5)
B3 Ta2 C14 100.9(5)
C11 Ta2 C14 56.9(4)
B5 Ta2 C14 85.3(5)
B1 Ta2 C14 138.1(5)
C15 Ta2 C14 32.9(5)
B8 Ta2 C14 104.7(7)
B2 Ta2 B7 124.7(5)
C12 Ta2 B7 117.6(5)
C13 Ta2 B7 85.1(5)
B3 Ta2 B7 84.3(5)
C11 Ta2 B7 139.7(5)
B5 Ta2 B7 42.5(6)
B1 Ta2 B7 137.2(6)
C15 Ta2 B7 112.8(6)
B8 Ta2 B7 42.2(7)
C14 Ta2 B7 83.8(5)
B2 Ta2 Ta1 43.3(4)
C12 Ta2 Ta1 145.6(4)
C13 Ta2 Ta1 177.2(4)
B3 Ta2 Ta1 47.4(3)
C11 Ta2 Ta1 123.9(3)
B5 Ta2 Ta1 72.2(4)
B1 Ta2 Ta1 47.4(4)
C15 Ta2 Ta1 126.3(3)
B8 Ta2 Ta1 94.0(5)
C14 Ta2 Ta1 148.2(4)
B7 Ta2 Ta1 93.7(4)
B2 Ta2 H1A 68.7(14)
C12 Ta2 H1A 83(3)
C13 Ta2 H1A 114(3)
B3 Ta2 H1A 105.4(17)
C11 Ta2 H1A 82(4)
B5 Ta2 H1A 137(3)
B1 Ta2 H1A 26.6(13)
C15 Ta2 H1A 114(4)
B8 Ta2 H1A 95(3)
C14 Ta2 H1A 137(4)
B7 Ta2 H1A 132(3)
Ta1 Ta2 H1A 65(3)
B2 B1 Ta1 63.0(7)
B2 B1 Ta2 65.3(7)
Ta1 B1 Ta2 84.7(5)
B2 B1 H1B 104(8)
Ta1 B1 H1B 126(8)
Ta2 B1 H1B 140(8)
B2 B1 H1C 106(6)
Ta1 B1 H1C 44(6)
Ta2 B1 H1C 111(6)
H1B B1 H1C 109(9)
B2 B1 H1A 109(6)
Ta1 B1 H1A 108(6)
Ta2 B1 H1A 44(6)
H1B B1 H1A 124(10)
H1C B1 H1A 104(8)
B1 B2 B3 130.4(12)
B1 B2 Ta1 74.0(8)
B3 B2 Ta1 73.9(8)
B1 B2 Ta2 72.5(7)
B3 B2 Ta2 71.6(7)
Ta1 B2 Ta2 91.6(6)
B1 B2 H2 114.6
B3 B2 H2 115.0
Ta1 B2 H2 133.1
Ta2 B2 H2 135.3
B2 B3 B5 134.7(11)
B2 B3 B4 131.4(11)
B5 B3 B4 60.1(8)
B2 B3 Ta2 65.9(7)
B5 B3 Ta2 69.1(7)
B4 B3 Ta2 108.2(8)
B2 B3 Ta1 63.1(7)
B5 B3 Ta1 108.7(9)
B4 B3 Ta1 68.4(7)
Ta2 B3 Ta1 85.3(5)
B2 B3 H3 102.4
B5 B3 H3 111.1
B4 B3 H3 112.7
Ta2 B3 H3 131.7
Ta1 B3 H3 133.2
B5 B4 B3 58.7(8)
B5 B4 B6 56.2(8)
B3 B4 B6 112.0(10)
B5 B4 Ta1 107.1(9)
B3 B4 Ta1 67.4(7)
B6 B4 Ta1 115.9(9)
B5 B4 H4 145.2
B3 B4 H4 134.8
B6 B4 H4 110.1
Ta1 B4 H4 107.5
B6 B5 B3 123.4(13)
B6 B5 B7 60.9(9)
B3 B5 B7 135.2(13)
B6 B5 B4 66.0(9)
B3 B5 B4 61.2(9)
B7 B5 B4 119.2(12)
B6 B5 Ta2 113.4(10)
B3 B5 Ta2 67.9(7)
B7 B5 Ta2 70.6(8)
B4 B5 Ta2 108.0(9)
B6 B5 H5 117.3
B3 B5 H5 106.8
B7 B5 H5 107.5
B4 B5 H5 121.9
Ta2 B5 H5 119.0
B5 B6 B9 112.9(12)
B5 B6 B7 60.0(10)
B9 B6 B7 59.6(10)
B5 B6 B4 57.8(9)
B9 B6 B4 127.2(13)
B7 B6 B4 111.4(11)
B5 B6 H6 141.9
B9 B6 H6 104.2
B7 B6 H6 141.8
B4 B6 H6 105.7
B8 B7 B9 60.6(12)
B8 B7 B5 126.3(14)
B9 B7 B5 112.3(12)
B8 B7 B6 113.3(14)
B9 B7 B6 59.8(10)
B5 B7 B6 59.1(9)
B8 B7 Ta2 68.0(9)
B9 B7 Ta2 110.8(11)
B5 B7 Ta2 66.8(7)
B6 B7 Ta2 109.4(9)
B8 B7 H7 112.1
B9 B7 H7 122.6
B5 B7 H7 113.6
B6 B7 H7 123.5
Ta2 B7 H7 117.6
B7 B8 B9 59.7(11)
B7 B8 Ta2 69.9(8)
B9 B8 Ta2 111.6(12)
B7 B8 H8 138(8)
B9 B8 H8 162(8)
Ta2 B8 H8 78(8)
B7 B9 B6 60.6(10)
B7 B9 B8 59.7(10)
B6 B9 B8 113.1(13)
B7 B9 H9BB 118(10)
B6 B9 H9BB 109(10)
B8 B9 H9BB 124(10)
Cl1' Ta1' Ta2' 89.8(15)

loop_
_geom_bond_atom_site_label_1
_geom_bond_atom_site_label_2
_geom_bond_distance
C1 C2 1.429(18)
C1 C5 1.442(17)
C1 C6 1.524(17)
C1 Ta1 2.419(12)
C2 C3 1.425(18)
C2 C7 1.472(18)
C2 Ta1 2.488(13)
C3 C4 1.419(16)
C3 C8 1.511(18)
C3 Ta1 2.454(12)
C4 C5 1.432(16)
C4 C9 1.474(17)
C4 Ta1 2.409(12)
C5 C10 1.493(17)
C5 Ta1 2.329(12)
C6 H6A 0.9800
C6 H6B 0.9800
C6 H6C 0.9800
C7 H7A 0.9800
C7 H7B 0.9800
C7 H7C 0.9800
C8 H8A 0.9800
C8 H8B 0.9800
C8 H8C 0.9800
C9 H9A 0.9800
C9 H9B 0.9800
C9 H9C 0.9800
C10 H10A 0.9800
C10 H10B 0.9800
C10 H10C 0.9800
C11 C12 1.405(16)
C11 C15 1.452(17)
C11 C20 1.461(16)
C11 Ta2 2.405(11)
C12 C13 1.404(19)
C12 C16 1.531(18)
C12 Ta2 2.356(12)
C13 C14 1.43(2)
C13 C17 1.50(2)
C13 Ta2 2.375(12)
C14 C15 1.391(19)
C14 C18 1.491(19)
C14 Ta2 2.464(13)
C15 C19 1.538(19)
C15 Ta2 2.448(13)
C16 H16A 0.9800
C16 H16B 0.9800
C16 H16C 0.9800
C17 H17A 0.9800
C17 H17B 0.9800
C17 H17C 0.9800
C18 H18A 0.9800
C18 H18B 0.9800
C18 H18C 0.9800
C19 H19A 0.9800
C19 H19B 0.9800
C19 H19C 0.9800
C20 H20A 0.9800
C20 H20B 0.9800
C20 H20C 0.9800
Cl1 Ta1 2.473(4)
Ta1 B2 2.232(15)
Ta1 B3 2.404(15)
Ta1 B1 2.408(15)
Ta1 B4 2.422(15)
Ta1 Ta2 3.2556(16)
Ta1 H1C 1.77(11)
Ta2 B2 2.310(15)
Ta2 B3 2.401(14)
Ta2 B5 2.421(16)
Ta2 B1 2.425(15)
Ta2 B8 2.453(18)
Ta2 B7 2.484(16)
Ta2 H1A 1.78(11)
B1 B2 1.71(2)
B1 H1B 1.150(10)
B1 H1C 1.151(10)
B1 H1A 1.151(10)
B2 B3 1.71(2)
B2 H2 1.1200
B3 B5 1.77(2)
B3 B4 1.81(2)
B3 H3 1.1200
B4 B5 1.79(2)
B4 B6 1.94(2)
B4 H4 1.1200
B5 B6 1.76(2)
B5 B7 1.78(2)
B5 H5 1.1200
B6 B9 1.78(3)
B6 B7 1.79(2)
B6 H6 1.1200
B7 B8 1.78(3)
B7 B9 1.78(3)
B7 H7 1.1200
B8 B9 1.79(3)
B8 H8 0.99(12)
B9 H9BB 1.0(2)
Ta1' Cl1' 2.61(5)
Ta1' Ta2' 3.236(12)

loop_
_geom_torsion_atom_site_label_1
_geom_torsion_atom_site_label_2
_geom_torsion_atom_site_label_3
_geom_torsion_atom_site_label_4
_geom_torsion
C5 C1 C2 C3 -2.0(14)
C6 C1 C2 C3 168.1(12)
Ta1 C1 C2 C3 -63.4(9)
C5 C1 C2 C7 -176.2(12)
C6 C1 C2 C7 -6(2)
Ta1 C1 C2 C7 122.4(13)
C5 C1 C2 Ta1 61.5(8)
C6 C1 C2 Ta1 -128.4(13)
C1 C2 C3 C4 -0.4(14)
C7 C2 C3 C4 173.8(13)
Ta1 C2 C3 C4 -62.9(9)
C1 C2 C3 C8 -172.8(12)
C7 C2 C3 C8 1(2)
Ta1 C2 C3 C8 124.7(13)
C1 C2 C3 Ta1 62.4(8)
C7 C2 C3 Ta1 -123.4(13)
C2 C3 C4 C5 2.6(14)
C8 C3 C4 C5 175.2(12)
Ta1 C3 C4 C5 -62.3(8)
C2 C3 C4 C9 -171.7(12)
C8 C3 C4 C9 1(2)
Ta1 C3 C4 C9 123.4(13)
C2 C3 C4 Ta1 64.9(9)
C8 C3 C4 Ta1 -122.6(12)
C3 C4 C5 C1 -3.8(13)
C9 C4 C5 C1 170.6(12)
Ta1 C4 C5 C1 -69.7(8)
C3 C4 C5 C10 -172.5(12)
C9 C4 C5 C10 2(2)
Ta1 C4 C5 C10 121.7(13)
C3 C4 C5 Ta1 65.9(8)
C9 C4 C5 Ta1 -119.8(12)
C2 C1 C5 C4 3.6(14)
C6 C1 C5 C4 -166.8(11)
Ta1 C1 C5 C4 69.4(8)
C2 C1 C5 C10 172.2(12)
C6 C1 C5 C10 2(2)
Ta1 C1 C5 C10 -122.0(12)
C2 C1 C5 Ta1 -65.8(9)
C6 C1 C5 Ta1 123.7(12)
C15 C11 C12 C13 1.8(14)
C20 C11 C12 C13 170.9(12)
Ta2 C11 C12 C13 -65.2(9)
C15 C11 C12 C16 -173.9(12)
C20 C11 C12 C16 -5(2)
Ta2 C11 C12 C16 119.0(13)
C15 C11 C12 Ta2 67.1(8)
C20 C11 C12 Ta2 -123.9(13)
C11 C12 C13 C14 -2.9(15)
C16 C12 C13 C14 172.7(13)
Ta2 C12 C13 C14 -68.9(9)
C11 C12 C13 C17 -168.3(14)
C16 C12 C13 C17 7(2)
Ta2 C12 C13 C17 125.7(15)
C11 C12 C13 Ta2 66.0(9)
C16 C12 C13 Ta2 -118.4(14)
C12 C13 C14 C15 2.9(15)
C17 C13 C14 C15 168.2(13)
Ta2 C13 C14 C15 -63.2(10)
C12 C13 C14 C18 -171.5(13)
C17 C13 C14 C18 -6(2)
Ta2 C13 C14 C18 122.5(14)
C12 C13 C14 Ta2 66.0(9)
C17 C13 C14 Ta2 -128.6(14)
C13 C14 C15 C11 -1.8(15)
C18 C14 C15 C11 172.7(13)
Ta2 C14 C15 C11 -62.7(9)
C13 C14 C15 C19 -174.7(13)
C18 C14 C15 C19 0(2)
Ta2 C14 C15 C19 124.3(14)
C13 C14 C15 Ta2 61.0(9)
C18 C14 C15 Ta2 -124.6(14)
C12 C11 C15 C14 0.0(14)
C20 C11 C15 C14 -169.4(12)
Ta2 C11 C15 C14 64.8(9)
C12 C11 C15 C19 173.1(13)
C20 C11 C15 C19 4(2)
Ta2 C11 C15 C19 -122.1(13)
C12 C11 C15 Ta2 -64.8(8)
C20 C11 C15 Ta2 125.8(12)
C4 C5 Ta1 B2 -149.2(7)
C1 C5 Ta1 B2 -36.5(8)
C10 C5 Ta1 B2 87.8(11)
C4 C5 Ta1 B3 -110.5(8)
C1 C5 Ta1 B3 2.2(10)
C10 C5 Ta1 B3 126.4(11)
C4 C5 Ta1 B1 169.1(8)
C1 C5 Ta1 B1 -78.2(8)
C10 C5 Ta1 B1 46.0(11)
C1 C5 Ta1 C4 112.7(10)
C10 C5 Ta1 C4 -123.1(14)
C4 C5 Ta1 C1 -112.7(10)
C10 C5 Ta1 C1 124.2(14)
C4 C5 Ta1 B4 -40.4(11)
C1 C5 Ta1 B4 72.3(10)
C10 C5 Ta1 B4 -163.5(10)
C4 C5 Ta1 C3 -36.9(7)
C1 C5 Ta1 C3 75.8(8)
C10 C5 Ta1 C3 -159.9(13)
C4 C5 Ta1 Cl1 70.6(7)
C1 C5 Ta1 Cl1 -176.6(7)
C10 C5 Ta1 Cl1 -52.4(11)
C4 C5 Ta1 C2 -76.8(7)
C1 C5 Ta1 C2 35.9(7)
C10 C5 Ta1 C2 160.1(12)
C4 C5 Ta1 Ta2 173.1(5)
C1 C5 Ta1 Ta2 -74.2(8)
C10 C5 Ta1 Ta2 50.0(13)
C3 C4 Ta1 B2 -70.5(10)
C5 C4 Ta1 B2 44.8(10)
C9 C4 Ta1 B2 165.0(10)
C3 C4 Ta1 C5 -115.3(11)
C9 C4 Ta1 C5 120.2(14)
C3 C4 Ta1 B3 -5.5(11)
C5 C4 Ta1 B3 109.8(9)
C9 C4 Ta1 B3 -130.1(11)
C3 C4 Ta1 B1 -129.3(8)
C5 C4 Ta1 B1 -14.0(10)
C9 C4 Ta1 B1 106.1(12)
C3 C4 Ta1 C1 -76.0(8)
C5 C4 Ta1 C1 39.3(7)
C9 C4 Ta1 C1 159.4(13)
C3 C4 Ta1 B4 38.9(9)
C5 C4 Ta1 B4 154.2(7)
C9 C4 Ta1 B4 -85.6(12)
C5 C4 Ta1 C3 115.3(11)
C9 C4 Ta1 C3 -124.5(15)
C3 C4 Ta1 Cl1 137.8(8)
C5 C4 Ta1 Cl1 -106.9(7)
C9 C4 Ta1 Cl1 13.2(11)
C3 C4 Ta1 C2 -35.5(7)
C5 C4 Ta1 C2 79.8(8)
C9 C4 Ta1 C2 -160.1(13)
C3 C4 Ta1 Ta2 -175(3)
C5 C4 Ta1 Ta2 -60(4)
C9 C4 Ta1 Ta2 60(4)
C2 C1 Ta1 B2 -98.2(8)
C5 C1 Ta1 B2 144.8(8)
C6 C1 Ta1 B2 27.6(12)
C2 C1 Ta1 C5 116.9(11)
C6 C1 Ta1 C5 -117.2(15)
C2 C1 Ta1 B3 -61.5(8)
C5 C1 Ta1 B3 -178.5(7)
C6 C1 Ta1 B3 64.3(13)
C2 C1 Ta1 B1 -140.9(8)
C5 C1 Ta1 B1 102.2(8)
C6 C1 Ta1 B1 -15.0(13)
C2 C1 Ta1 C4 77.9(8)
C5 C1 Ta1 C4 -39.1(6)
C6 C1 Ta1 C4 -156.3(14)
C2 C1 Ta1 B4 -18.6(10)
C5 C1 Ta1 B4 -135.5(7)
C6 C1 Ta1 B4 107.2(12)
C2 C1 Ta1 C3 37.0(7)
C5 C1 Ta1 C3 -79.9(8)
C6 C1 Ta1 C3 162.8(14)
C2 C1 Ta1 Cl1 121.1(7)
C5 C1 Ta1 Cl1 4.2(8)
C6 C1 Ta1 Cl1 -113.0(12)
C5 C1 Ta1 C2 -116.9(11)
C6 C1 Ta1 C2 125.8(16)
C2 C1 Ta1 Ta2 -107.9(7)
C5 C1 Ta1 Ta2 135.1(6)
C6 C1 Ta1 Ta2 17.9(14)
C4 C3 Ta1 B2 132.4(8)
C2 C3 Ta1 B2 14.2(10)
C8 C3 Ta1 B2 -108.6(13)
C4 C3 Ta1 C5 38.2(7)
C2 C3 Ta1 C5 -80.0(8)
C8 C3 Ta1 C5 157.2(14)
C4 C3 Ta1 B3 176.2(8)
C2 C3 Ta1 B3 57.9(9)
C8 C3 Ta1 B3 -64.9(13)
C4 C3 Ta1 B1 84.3(11)
C2 C3 Ta1 B1 -33.9(12)
C8 C3 Ta1 B1 -156.7(12)
C2 C3 Ta1 C4 -118.2(11)
C8 C3 Ta1 C4 119.0(16)
C4 C3 Ta1 C1 80.8(8)
C2 C3 Ta1 C1 -37.4(7)
C8 C3 Ta1 C1 -160.2(14)
C4 C3 Ta1 B4 -144.0(8)
C2 C3 Ta1 B4 97.8(8)
C8 C3 Ta1 B4 -25.0(13)
C4 C3 Ta1 Cl1 -43.4(8)
C2 C3 Ta1 Cl1 -161.6(7)
C8 C3 Ta1 Cl1 75.6(12)
C4 C3 Ta1 C2 118.2(11)
C8 C3 Ta1 C2 -122.8(16)
C4 C3 Ta1 Ta2 179.1(6)
C2 C3 Ta1 Ta2 60.9(11)
C8 C3 Ta1 Ta2 -61.9(15)
C3 C2 Ta1 B2 -167.5(8)
C1 C2 Ta1 B2 77.1(8)
C7 C2 Ta1 B2 -44.5(13)
C3 C2 Ta1 C5 78.0(8)
C1 C2 Ta1 C5 -37.5(7)
C7 C2 Ta1 C5 -159.1(15)
C3 C2 Ta1 B3 -124.2(8)
C1 C2 Ta1 B3 120.3(8)
C7 C2 Ta1 B3 -1.3(13)
C3 C2 Ta1 B1 158.5(8)
C1 C2 Ta1 B1 43.1(9)
C7 C2 Ta1 B1 -78.5(14)
C3 C2 Ta1 C4 36.0(7)
C1 C2 Ta1 C4 -79.5(8)
C7 C2 Ta1 C4 158.9(15)
C3 C2 Ta1 C1 115.4(11)
C7 C2 Ta1 C1 -121.6(16)
C3 C2 Ta1 B4 -80.3(8)
C1 C2 Ta1 B4 164.3(8)
C7 C2 Ta1 B4 42.7(13)
C1 C2 Ta1 C3 -115.4(11)
C7 C2 Ta1 C3 122.9(16)
C3 C2 Ta1 Cl1 26.3(10)
C1 C2 Ta1 Cl1 -89.1(8)
C7 C2 Ta1 Cl1 149.2(11)
C3 C2 Ta1 Ta2 -148.0(6)
C1 C2 Ta1 Ta2 96.6(8)
C7 C2 Ta1 Ta2 -25.1(14)
C13 C12 Ta2 B2 142.0(9)
C11 C12 Ta2 B2 24.2(10)
C16 C12 Ta2 B2 -95.8(12)
C11 C12 Ta2 C13 -117.8(13)
C16 C12 Ta2 C13 122.2(15)
C13 C12 Ta2 B3 98.3(11)
C11 C12 Ta2 B3 -19.5(13)
C16 C12 Ta2 B3 -139.5(10)
C13 C12 Ta2 C11 117.8(13)
C16 C12 Ta2 C11 -120.0(15)
C13 C12 Ta2 B5 25.7(13)
C11 C12 Ta2 B5 -92.1(11)
C16 C12 Ta2 B5 147.9(11)
C13 C12 Ta2 B1 -177.5(9)
C11 C12 Ta2 B1 64.7(9)
C16 C12 Ta2 B1 -55.2(12)
C13 C12 Ta2 C15 78.4(10)
C11 C12 Ta2 C15 -39.4(8)
C16 C12 Ta2 C15 -159.4(14)
C13 C12 Ta2 B8 -62.6(10)
C11 C12 Ta2 B8 179.6(9)
C16 C12 Ta2 B8 59.7(12)
C13 C12 Ta2 C14 38.6(9)
C11 C12 Ta2 C14 -79.3(9)
C16 C12 Ta2 C14 160.8(14)
C13 C12 Ta2 B7 -21.8(11)
C11 C12 Ta2 B7 -139.6(9)
C16 C12 Ta2 B7 100.4(12)
C13 C12 Ta2 Ta1 -175.0(7)
C11 C12 Ta2 Ta1 67.2(10)
C16 C12 Ta2 Ta1 -52.8(13)
C12 C13 Ta2 B2 -58.4(13)
C14 C13 Ta2 B2 54.7(13)
C17 C13 Ta2 B2 179.8(15)
C14 C13 Ta2 C12 113.1(12)
C17 C13 Ta2 C12 -122(2)
C12 C13 Ta2 B3 -122.3(10)
C14 C13 Ta2 B3 -9.2(12)
C17 C13 Ta2 B3 115.8(18)
C12 C13 Ta2 C11 -36.1(8)
C14 C13 Ta2 C11 77.0(9)
C17 C13 Ta2 C11 -158(2)
C12 C13 Ta2 B5 -163.2(9)
C14 C13 Ta2 B5 -50.1(10)
C17 C13 Ta2 B5 74.9(18)
C12 C13 Ta2 B1 3.4(13)
C14 C13 Ta2 B1 116.5(10)
C17 C13 Ta2 B1 -118.5(17)
C12 C13 Ta2 C15 -77.7(9)
C14 C13 Ta2 C15 35.4(8)
C17 C13 Ta2 C15 160(2)
C12 C13 Ta2 B8 118.4(10)
C14 C13 Ta2 B8 -128.5(10)
C17 C13 Ta2 B8 -3.5(18)
C12 C13 Ta2 C14 -113.1(12)
C17 C13 Ta2 C14 125(2)
C12 C13 Ta2 B7 160.7(10)
C14 C13 Ta2 B7 -86.2(10)
C17 C13 Ta2 B7 38.9(18)
C12 C13 Ta2 Ta1 94(8)
C14 C13 Ta2 Ta1 -152(8)
C17 C13 Ta2 Ta1 -27(10)
C12 C11 Ta2 B2 -158.2(9)
C15 C11 Ta2 B2 89.5(8)
C20 C11 Ta2 B2 -33.9(11)
C15 C11 Ta2 C12 -112.4(11)
C20 C11 Ta2 C12 124.2(15)
C12 C11 Ta2 C13 36.3(9)
C15 C11 Ta2 C13 -76.1(9)
C20 C11 Ta2 C13 160.5(13)
C12 C11 Ta2 B3 167.6(8)
C15 C11 Ta2 B3 55.3(8)
C20 C11 Ta2 B3 -68.1(12)
C12 C11 Ta2 B5 123.5(9)
C15 C11 Ta2 B5 11.1(10)
C20 C11 Ta2 B5 -112.2(12)
C12 C11 Ta2 B1 -115.6(9)
C15 C11 Ta2 B1 132.0(8)
C20 C11 Ta2 B1 8.6(11)
C12 C11 Ta2 C15 112.4(11)
C20 C11 Ta2 C15 -123.4(14)
C12 C11 Ta2 B8 -0.5(12)
C15 C11 Ta2 B8 -112.9(10)
C20 C11 Ta2 B8 123.7(12)
C12 C11 Ta2 C14 77.2(9)
C15 C11 Ta2 C14 -35.1(8)
C20 C11 Ta2 C14 -158.5(13)
C12 C11 Ta2 B7 62.7(12)
C15 C11 Ta2 B7 -49.7(11)
C20 C11 Ta2 B7 -173.1(11)
C12 C11 Ta2 Ta1 -141.1(7)
C15 C11 Ta2 Ta1 106.5(7)
C20 C11 Ta2 Ta1 -16.9(12)
C14 C15 Ta2 B2 155.7(9)
C11 C15 Ta2 B2 -86.9(8)
C19 C15 Ta2 B2 32.1(13)
C14 C15 Ta2 C12 -78.7(9)
C11 C15 Ta2 C12 38.8(7)
C19 C15 Ta2 C12 157.8(15)
C14 C15 Ta2 C13 -36.9(8)
C11 C15 Ta2 C13 80.6(8)
C19 C15 Ta2 C13 -160.4(15)
C14 C15 Ta2 B3 113.2(9)
C11 C15 Ta2 B3 -129.3(8)
C19 C15 Ta2 B3 -10.3(13)
C14 C15 Ta2 C11 -117.5(11)
C19 C15 Ta2 C11 119.0(16)
C14 C15 Ta2 B5 71.0(9)
C11 C15 Ta2 B5 -171.5(8)
C19 C15 Ta2 B5 -52.5(13)
C14 C15 Ta2 B1 -167.7(9)
C11 C15 Ta2 B1 -50.2(8)
C19 C15 Ta2 B1 68.8(13)
C14 C15 Ta2 B8 -13.1(13)
C11 C15 Ta2 B8 104.4(11)
C19 C15 Ta2 B8 -136.6(14)
C11 C15 Ta2 C14 117.5(11)
C19 C15 Ta2 C14 -123.5(17)
C14 C15 Ta2 B7 30.2(10)
C11 C15 Ta2 B7 147.7(8)
C19 C15 Ta2 B7 -93.3(13)
C14 C15 Ta2 Ta1 143.6(7)
C11 C15 Ta2 Ta1 -98.9(7)
C19 C15 Ta2 Ta1 20.1(14)
C15 C14 Ta2 B2 -26.8(10)
C13 C14 Ta2 B2 -144.2(9)
C18 C14 Ta2 B2 95.0(17)
C15 C14 Ta2 C12 78.6(8)
C13 C14 Ta2 C12 -38.8(8)
C18 C14 Ta2 C12 -159.7(19)
C15 C14 Ta2 C13 117.4(12)
C18 C14 Ta2 C13 -121(2)
C15 C14 Ta2 B3 -69.3(9)
C13 C14 Ta2 B3 173.4(9)
C18 C14 Ta2 B3 52.5(17)
C15 C14 Ta2 C11 37.2(7)
C13 C14 Ta2 C11 -80.2(9)
C18 C14 Ta2 C11 159.0(18)
C15 C14 Ta2 B5 -109.5(9)
C13 C14 Ta2 B5 133.1(9)
C18 C14 Ta2 B5 12.2(16)
C15 C14 Ta2 B1 17.8(13)
C13 C14 Ta2 B1 -99.6(11)
C18 C14 Ta2 B1 139.6(15)
C13 C14 Ta2 C15 -117.4(12)
C18 C14 Ta2 C15 122(2)
C15 C14 Ta2 B8 170.8(9)
C13 C14 Ta2 B8 53.5(10)
C18 C14 Ta2 B8 -67.4(18)
C15 C14 Ta2 B7 -152.2(9)
C13 C14 Ta2 B7 90.4(9)
C18 C14 Ta2 B7 -30.5(16)
C15 C14 Ta2 Ta1 -65.1(10)
C13 C14 Ta2 Ta1 177.5(6)
C18 C14 Ta2 Ta1 56.7(19)
C5 Ta1 Ta2 B2 55.2(7)
B3 Ta1 Ta2 B2 -61.0(7)
B1 Ta1 Ta2 B2 60.6(7)
C4 Ta1 Ta2 B2 109(4)
C1 Ta1 Ta2 B2 13.5(6)
B4 Ta1 Ta2 B2 -103.7(7)
C3 Ta1 Ta2 B2 -65.0(8)
Cl1 Ta1 Ta2 B2 156.0(5)
C2 Ta1 Ta2 B2 -27.9(6)
B2 Ta1 Ta2 C12 -63.9(8)
C5 Ta1 Ta2 C12 -8.7(8)
B3 Ta1 Ta2 C12 -124.9(8)
B1 Ta1 Ta2 C12 -3.3(8)
C4 Ta1 Ta2 C12 46(4)
C1 Ta1 Ta2 C12 -50.4(7)
B4 Ta1 Ta2 C12 -167.5(7)
C3 Ta1 Ta2 C12 -128.8(9)
Cl1 Ta1 Ta2 C12 92.2(6)
C2 Ta1 Ta2 C12 -91.8(7)
B2 Ta1 Ta2 C13 -154(9)
C5 Ta1 Ta2 C13 -99(9)
B3 Ta1 Ta2 C13 145(9)
B1 Ta1 Ta2 C13 -94(9)
C4 Ta1 Ta2 C13 -45(9)
C1 Ta1 Ta2 C13 -141(9)
B4 Ta1 Ta2 C13 102(9)
C3 Ta1 Ta2 C13 141(9)
Cl1 Ta1 Ta2 C13 2(9)
C2 Ta1 Ta2 C13 178(100)
B2 Ta1 Ta2 B3 61.0(7)
C5 Ta1 Ta2 B3 116.2(7)
B1 Ta1 Ta2 B3 121.6(7)
C4 Ta1 Ta2 B3 170(4)
C1 Ta1 Ta2 B3 74.5(6)
B4 Ta1 Ta2 B3 -42.7(6)
C3 Ta1 Ta2 B3 -4.0(8)
Cl1 Ta1 Ta2 B3 -143.0(5)
C2 Ta1 Ta2 B3 33.1(6)
B2 Ta1 Ta2 C11 -25.1(6)
C5 Ta1 Ta2 C11 30.1(6)
B3 Ta1 Ta2 C11 -86.1(6)
B1 Ta1 Ta2 C11 35.5(6)
C4 Ta1 Ta2 C11 84(4)
C1 Ta1 Ta2 C11 -11.6(5)
B4 Ta1 Ta2 C11 -128.8(5)
C3 Ta1 Ta2 C11 -90.1(7)
Cl1 Ta1 Ta2 C11 130.9(4)
C2 Ta1 Ta2 C11 -53.0(5)
B2 Ta1 Ta2 B5 102.6(7)
C5 Ta1 Ta2 B5 157.7(6)
B3 Ta1 Ta2 B5 41.6(6)
B1 Ta1 Ta2 B5 163.1(7)
C4 Ta1 Ta2 B5 -148(4)
C1 Ta1 Ta2 B5 116.1(6)
B4 Ta1 Ta2 B5 -1.1(6)
C3 Ta1 Ta2 B5 37.6(8)
Cl1 Ta1 Ta2 B5 -101.4(4)
C2 Ta1 Ta2 B5 74.7(6)
B2 Ta1 Ta2 B1 -60.6(7)
C5 Ta1 Ta2 B1 -5.4(7)
B3 Ta1 Ta2 B1 -121.6(7)
C4 Ta1 Ta2 B1 49(4)
C1 Ta1 Ta2 B1 -47.1(6)
B4 Ta1 Ta2 B1 -164.2(6)
C3 Ta1 Ta2 B1 -125.5(8)
Cl1 Ta1 Ta2 B1 95.5(5)
C2 Ta1 Ta2 B1 -88.5(6)
B2 Ta1 Ta2 C15 17.7(7)
C5 Ta1 Ta2 C15 72.9(6)
B3 Ta1 Ta2 C15 -43.3(6)
B1 Ta1 Ta2 C15 78.3(7)
C4 Ta1 Ta2 C15 127(4)
C1 Ta1 Ta2 C15 31.2(6)
B4 Ta1 Ta2 C15 -86.0(6)
C3 Ta1 Ta2 C15 -47.3(8)
Cl1 Ta1 Ta2 C15 173.7(4)
C2 Ta1 Ta2 C15 -10.2(6)
B2 Ta1 Ta2 B8 -178.0(7)
C5 Ta1 Ta2 B8 -122.8(7)
B3 Ta1 Ta2 B8 121.0(7)
B1 Ta1 Ta2 B8 -117.5(7)
C4 Ta1 Ta2 B8 -69(4)
C1 Ta1 Ta2 B8 -164.5(7)
B4 Ta1 Ta2 B8 78.3(6)
C3 Ta1 Ta2 B8 117.0(8)
Cl1 Ta1 Ta2 B8 -22.0(5)
C2 Ta1 Ta2 B8 154.1(6)
B2 Ta1 Ta2 C14 55.4(8)
C5 Ta1 Ta2 C14 110.6(8)
B3 Ta1 Ta2 C14 -5.6(8)
B1 Ta1 Ta2 C14 116.0(8)
C4 Ta1 Ta2 C14 165(4)
C1 Ta1 Ta2 C14 68.9(8)
B4 Ta1 Ta2 C14 -48.2(8)
C3 Ta1 Ta2 C14 -9.5(9)
Cl1 Ta1 Ta2 C14 -148.6(7)
C2 Ta1 Ta2 C14 27.5(8)
B2 Ta1 Ta2 B7 139.7(7)
C5 Ta1 Ta2 B7 -165.1(7)
B3 Ta1 Ta2 B7 78.7(7)
B1 Ta1 Ta2 B7 -159.7(7)
C4 Ta1 Ta2 B7 -111(4)
C1 Ta1 Ta2 B7 153.2(6)
B4 Ta1 Ta2 B7 36.1(6)
C3 Ta1 Ta2 B7 74.8(8)
Cl1 Ta1 Ta2 B7 -64.3(5)
C2 Ta1 Ta2 B7 111.8(6)
C5 Ta1 B1 B2 111.8(7)
B3 Ta1 B1 B2 -25.4(7)
C4 Ta1 B1 B2 119.8(8)
C1 Ta1 B1 B2 77.3(7)
B4 Ta1 B1 B2 -47.7(9)
C3 Ta1 B1 B2 74.4(10)
Cl1 Ta1 B1 B2 -156.0(7)
C2 Ta1 B1 B2 54.9(8)
Ta2 Ta1 B1 B2 -64.9(7)
B2 Ta1 B1 Ta2 64.9(7)
C5 Ta1 B1 Ta2 176.7(4)
B3 Ta1 B1 Ta2 39.5(5)
C4 Ta1 B1 Ta2 -175.3(4)
C1 Ta1 B1 Ta2 142.2(5)
B4 Ta1 B1 Ta2 17.2(7)
C3 Ta1 B1 Ta2 139.3(6)
Cl1 Ta1 B1 Ta2 -91.0(4)
C2 Ta1 B1 Ta2 119.8(4)
C12 Ta2 B1 B2 -119.2(8)
C13 Ta2 B1 B2 -121.2(9)
B3 Ta2 B1 B2 23.1(8)
C11 Ta2 B1 B2 -88.3(8)
B5 Ta2 B1 B2 44.5(9)
C15 Ta2 B1 B2 -62.1(8)
B8 Ta2 B1 B2 136.3(9)
C14 Ta2 B1 B2 -72.1(11)
B7 Ta2 B1 B2 93.3(11)
Ta1 Ta2 B1 B2 62.7(7)
B2 Ta2 B1 Ta1 -62.7(7)
C12 Ta2 B1 Ta1 178.1(4)
C13 Ta2 B1 Ta1 176.2(6)
B3 Ta2 B1 Ta1 -39.6(5)
C11 Ta2 B1 Ta1 -151.0(5)
B5 Ta2 B1 Ta1 -18.2(7)
C15 Ta2 B1 Ta1 -124.8(4)
B8 Ta2 B1 Ta1 73.7(7)
C14 Ta2 B1 Ta1 -134.7(7)
B7 Ta2 B1 Ta1 30.6(10)
Ta1 B1 B2 B3 51.5(12)
Ta2 B1 B2 B3 -45.4(12)
Ta2 B1 B2 Ta1 -96.9(4)
Ta1 B1 B2 Ta2 96.9(4)
C5 Ta1 B2 B1 -76.7(8)
B3 Ta1 B2 B1 141.7(11)
C4 Ta1 B2 B1 -102.0(9)
C1 Ta1 B2 B1 -97.2(8)
B4 Ta1 B2 B1 139.6(8)
C3 Ta1 B2 B1 -138.6(7)
Cl1 Ta1 B2 B1 35.6(9)
C2 Ta1 B2 B1 -130.8(7)
Ta2 Ta1 B2 B1 71.3(7)
C5 Ta1 B2 B3 141.6(7)
B1 Ta1 B2 B3 -141.7(11)
C4 Ta1 B2 B3 116.3(8)
C1 Ta1 B2 B3 121.1(7)
B4 Ta1 B2 B3 -2.1(7)
C3 Ta1 B2 B3 79.8(8)
Cl1 Ta1 B2 B3 -106.0(7)
C2 Ta1 B2 B3 87.6(7)
Ta2 Ta1 B2 B3 -70.4(7)
C5 Ta1 B2 Ta2 -148.1(4)
B3 Ta1 B2 Ta2 70.4(7)
B1 Ta1 B2 Ta2 -71.3(7)
C4 Ta1 B2 Ta2 -173.3(4)
C1 Ta1 B2 Ta2 -168.5(5)
B4 Ta1 B2 Ta2 68.3(5)
C3 Ta1 B2 Ta2 150.1(4)
Cl1 Ta1 B2 Ta2 -35.7(7)
C2 Ta1 B2 Ta2 157.9(5)
C12 Ta2 B2 B1 73.1(9)
C13 Ta2 B2 B1 105.4(10)
B3 Ta2 B2 B1 -145.1(11)
C11 Ta2 B2 B1 86.6(8)
B5 Ta2 B2 B1 -141.5(8)
C15 Ta2 B2 B1 121.5(8)
B8 Ta2 B2 B1 -69.8(12)
C14 Ta2 B2 B1 135.8(8)
B7 Ta2 B2 B1 -124.4(9)
Ta1 Ta2 B2 B1 -72.7(8)
C12 Ta2 B2 B3 -141.8(7)
C13 Ta2 B2 B3 -109.5(10)
C11 Ta2 B2 B3 -128.3(8)
B5 Ta2 B2 B3 3.6(8)
B1 Ta2 B2 B3 145.1(11)
C15 Ta2 B2 B3 -93.3(8)
B8 Ta2 B2 B3 75.3(11)
C14 Ta2 B2 B3 -79.1(8)
B7 Ta2 B2 B3 20.7(10)
Ta1 Ta2 B2 B3 72.4(7)
C12 Ta2 B2 Ta1 145.8(5)
C13 Ta2 B2 Ta1 178.1(7)
B3 Ta2 B2 Ta1 -72.4(7)
C11 Ta2 B2 Ta1 159.3(5)
B5 Ta2 B2 Ta1 -68.8(6)
B1 Ta2 B2 Ta1 72.7(8)
C15 Ta2 B2 Ta1 -165.8(5)
B8 Ta2 B2 Ta1 2.9(11)
C14 Ta2 B2 Ta1 -151.5(4)
B7 Ta2 B2 Ta1 -51.7(8)
B1 B2 B3 B5 39(2)
Ta1 B2 B3 B5 90.3(15)
Ta2 B2 B3 B5 -7.0(15)
B1 B2 B3 B4 -48(2)
Ta1 B2 B3 B4 3.7(13)
Ta2 B2 B3 B4 -93.5(13)
B1 B2 B3 Ta2 45.7(12)
Ta1 B2 B3 Ta2 97.2(5)
B1 B2 B3 Ta1 -51.5(12)
Ta2 B2 B3 Ta1 -97.2(5)
C12 Ta2 B3 B2 67.4(11)
C13 Ta2 B3 B2 119.7(8)
C11 Ta2 B3 B2 55.9(8)
B5 Ta2 B3 B2 -174.7(11)
B1 Ta2 B3 B2 -23.0(8)
C15 Ta2 B3 B2 83.9(8)
B8 Ta2 B3 B2 -133.5(9)
C14 Ta2 B3 B2 114.4(8)
B7 Ta2 B3 B2 -163.0(8)
Ta1 Ta2 B3 B2 -62.6(7)
B2 Ta2 B3 B5 174.7(11)
C12 Ta2 B3 B5 -117.9(10)
C13 Ta2 B3 B5 -65.6(10)
C11 Ta2 B3 B5 -129.4(8)
B1 Ta2 B3 B5 151.7(8)
C15 Ta2 B3 B5 -101.4(8)
B8 Ta2 B3 B5 41.2(10)
C14 Ta2 B3 B5 -70.9(8)
B7 Ta2 B3 B5 11.7(8)
Ta1 Ta2 B3 B5 112.1(9)
B2 Ta2 B3 B4 128.0(11)
C12 Ta2 B3 B4 -164.5(8)
C13 Ta2 B3 B4 -112.2(9)
C11 Ta2 B3 B4 -176.1(7)
B5 Ta2 B3 B4 -46.7(9)
B1 Ta2 B3 B4 105.1(9)
C15 Ta2 B3 B4 -148.1(8)
B8 Ta2 B3 B4 -5.4(11)
C14 Ta2 B3 B4 -117.5(8)
B7 Ta2 B3 B4 -35.0(9)
Ta1 Ta2 B3 B4 65.5(7)
B2 Ta2 B3 Ta1 62.6(7)
C12 Ta2 B3 Ta1 130.0(7)
C13 Ta2 B3 Ta1 -177.7(5)
C11 Ta2 B3 Ta1 118.5(4)
B5 Ta2 B3 Ta1 -112.1(9)
B1 Ta2 B3 Ta1 39.6(5)
C15 Ta2 B3 Ta1 146.5(5)
B8 Ta2 B3 Ta1 -70.9(7)
C14 Ta2 B3 Ta1 177.0(4)
B7 Ta2 B3 Ta1 -100.4(6)
C5 Ta1 B3 B2 -60.5(9)
B1 Ta1 B3 B2 25.4(7)
C4 Ta1 B3 B2 -113.5(8)
C1 Ta1 B3 B2 -59.2(8)
B4 Ta1 B3 B2 177.0(10)
C3 Ta1 B3 B2 -116.7(7)
Cl1 Ta1 B3 B2 117.9(7)
C2 Ta1 B3 B2 -88.7(7)
Ta2 Ta1 B3 B2 65.3(7)
B2 Ta1 B3 B5 -131.4(11)
C5 Ta1 B3 B5 168.1(7)
B1 Ta1 B3 B5 -105.9(9)
C4 Ta1 B3 B5 115.2(9)
C1 Ta1 B3 B5 169.4(8)
B4 Ta1 B3 B5 45.6(8)
C3 Ta1 B3 B5 112.0(8)
Cl1 Ta1 B3 B5 -13.4(10)
C2 Ta1 B3 B5 140.0(9)
Ta2 Ta1 B3 B5 -66.1(8)
B2 Ta1 B3 B4 -177.0(10)
C5 Ta1 B3 B4 122.5(7)
B1 Ta1 B3 B4 -151.6(7)
C4 Ta1 B3 B4 69.5(9)
C1 Ta1 B3 B4 123.8(7)
C3 Ta1 B3 B4 66.3(7)
Cl1 Ta1 B3 B4 -59.1(7)
C2 Ta1 B3 B4 94.4(7)
Ta2 Ta1 B3 B4 -111.7(8)
B2 Ta1 B3 Ta2 -65.3(7)
C5 Ta1 B3 Ta2 -125.8(5)
B1 Ta1 B3 Ta2 -39.9(5)
C4 Ta1 B3 Ta2 -178.8(5)
C1 Ta1 B3 Ta2 -124.5(4)
B4 Ta1 B3 Ta2 111.7(8)
C3 Ta1 B3 Ta2 178.0(4)
Cl1 Ta1 B3 Ta2 52.6(6)
C2 Ta1 B3 Ta2 -154.0(5)
B2 B3 B4 B5 125.1(16)
Ta2 B3 B4 B5 51.6(9)
Ta1 B3 B4 B5 128.7(9)
B2 B3 B4 B6 106.4(15)
B5 B3 B4 B6 -18.7(11)
Ta2 B3 B4 B6 32.9(12)
Ta1 B3 B4 B6 110.0(10)
B2 B3 B4 Ta1 -3.6(12)
B5 B3 B4 Ta1 -128.7(9)
Ta2 B3 B4 Ta1 -77.1(6)
B2 Ta1 B4 B5 -42.2(9)
C5 Ta1 B4 B5 -157.8(8)
B3 Ta1 B4 B5 -44.2(9)
B1 Ta1 B4 B5 -11.8(11)
C4 Ta1 B4 B5 178.6(8)
C1 Ta1 B4 B5 -117.4(9)
C3 Ta1 B4 B5 -160.8(9)
Cl1 Ta1 B4 B5 94.5(8)
C2 Ta1 B4 B5 -127.6(9)
Ta2 Ta1 B4 B5 1.5(8)
B2 Ta1 B4 B3 2.1(7)
C5 Ta1 B4 B3 -113.6(8)
B1 Ta1 B4 B3 32.4(8)
C4 Ta1 B4 B3 -137.2(6)
C1 Ta1 B4 B3 -73.2(8)
C3 Ta1 B4 B3 -116.6(7)
Cl1 Ta1 B4 B3 138.7(6)
C2 Ta1 B4 B3 -83.4(7)
Ta2 Ta1 B4 B3 45.7(6)
B2 Ta1 B4 B6 -102.3(10)
C5 Ta1 B4 B6 142.0(9)
B3 Ta1 B4 B6 -104.4(11)
B1 Ta1 B4 B6 -72.0(11)
C4 Ta1 B4 B6 118.4(9)
C1 Ta1 B4 B6 -177.6(8)
C3 Ta1 B4 B6 139.0(10)
Cl1 Ta1 B4 B6 34.3(9)
C2 Ta1 B4 B6 172.2(9)
Ta2 Ta1 B4 B6 -58.7(9)
B2 B3 B5 B6 -97.3(18)
B4 B3 B5 B6 23.0(12)
Ta2 B3 B5 B6 -104.2(13)
Ta1 B3 B5 B6 -27.0(15)
B2 B3 B5 B7 -17(3)
B4 B3 B5 B7 103.6(18)
Ta2 B3 B5 B7 -23.6(15)
Ta1 B3 B5 B7 53.6(18)
B2 B3 B5 B4 -120.4(17)
Ta2 B3 B5 B4 -127.2(9)
Ta1 B3 B5 B4 -50.0(8)
B2 B3 B5 Ta2 6.8(14)
B4 B3 B5 Ta2 127.2(9)
Ta1 B3 B5 Ta2 77.1(6)
B3 B4 B5 B6 -159.1(12)
Ta1 B4 B5 B6 -110.1(10)
B6 B4 B5 B3 159.1(12)
Ta1 B4 B5 B3 48.9(8)
B3 B4 B5 B7 -128.4(15)
B6 B4 B5 B7 30.7(12)
Ta1 B4 B5 B7 -79.4(13)
B3 B4 B5 Ta2 -50.9(8)
B6 B4 B5 Ta2 108.1(11)
Ta1 B4 B5 Ta2 -2.0(10)
B2 Ta2 B5 B6 114.6(11)
C12 Ta2 B5 B6 -119.7(11)
C13 Ta2 B5 B6 -104.7(11)
B3 Ta2 B5 B6 118.2(14)
C11 Ta2 B5 B6 -167.8(9)
B1 Ta2 B5 B6 86.4(11)
C15 Ta2 B5 B6 -161.4(11)
B8 Ta2 B5 B6 -24.7(11)
C14 Ta2 B5 B6 -130.4(11)
B7 Ta2 B5 B6 -44.4(10)
Ta1 Ta2 B5 B6 72.5(10)
B2 Ta2 B5 B3 -3.6(8)
C12 Ta2 B5 B3 122.1(9)
C13 Ta2 B5 B3 137.1(8)
C11 Ta2 B5 B3 74.0(9)
B1 Ta2 B5 B3 -31.8(9)
C15 Ta2 B5 B3 80.4(8)
B8 Ta2 B5 B3 -142.9(9)
C14 Ta2 B5 B3 111.4(8)
B7 Ta2 B5 B3 -162.6(12)
Ta1 Ta2 B5 B3 -45.7(7)
B2 Ta2 B5 B7 159.1(9)
C12 Ta2 B5 B7 -75.2(11)
C13 Ta2 B5 B7 -60.2(9)
B3 Ta2 B5 B7 162.6(12)
C11 Ta2 B5 B7 -123.3(8)
B1 Ta2 B5 B7 130.9(9)
C15 Ta2 B5 B7 -116.9(8)
B8 Ta2 B5 B7 19.8(9)
C14 Ta2 B5 B7 -85.9(9)
Ta1 Ta2 B5 B7 116.9(8)
B2 Ta2 B5 B4 43.6(9)
C12 Ta2 B5 B4 169.4(8)
C13 Ta2 B5 B4 -175.6(9)
B3 Ta2 B5 B4 47.2(9)
C11 Ta2 B5 B4 121.3(9)
B1 Ta2 B5 B4 15.4(11)
C15 Ta2 B5 B4 127.6(9)
B8 Ta2 B5 B4 -95.6(10)
C14 Ta2 B5 B4 158.7(10)
B7 Ta2 B5 B4 -115.4(13)
Ta1 Ta2 B5 B4 1.5(8)
B3 B5 B6 B9 98.6(16)
B7 B5 B6 B9 -28.6(13)
B4 B5 B6 B9 120.7(15)
Ta2 B5 B6 B9 20.5(17)
B3 B5 B6 B7 127.3(16)
B4 B5 B6 B7 149.3(13)
Ta2 B5 B6 B7 49.1(11)
B3 B5 B6 B4 -22.0(12)
B7 B5 B6 B4 -149.3(13)
Ta2 B5 B6 B4 -100.2(11)
B3 B4 B6 B5 19.2(11)
Ta1 B4 B6 B5 93.9(11)
B5 B4 B6 B9 -95.7(16)
B3 B4 B6 B9 -76.5(17)
Ta1 B4 B6 B9 -1.8(18)
B5 B4 B6 B7 -28.3(12)
B3 B4 B6 B7 -9.1(17)
Ta1 B4 B6 B7 65.6(15)
B6 B5 B7 B8 97.7(17)
B3 B5 B7 B8 -12(3)
B4 B5 B7 B8 65.4(18)
Ta2 B5 B7 B8 -34.9(14)
B6 B5 B7 B9 28.6(13)
B3 B5 B7 B9 -80.9(19)
B4 B5 B7 B9 -3.7(19)
Ta2 B5 B7 B9 -104.0(12)
B3 B5 B7 B6 -109.5(19)
B4 B5 B7 B6 -32.3(13)
Ta2 B5 B7 B6 -132.6(11)
B6 B5 B7 Ta2 132.6(11)
B3 B5 B7 Ta2 23.1(14)
B4 B5 B7 Ta2 100.3(12)
B5 B6 B7 B8 -119.5(14)
B9 B6 B7 B8 29.7(13)
B4 B6 B7 B8 -91.9(15)
B5 B6 B7 B9 -149.2(14)
B4 B6 B7 B9 -121.6(14)
B9 B6 B7 B5 149.2(14)
B4 B6 B7 B5 27.6(12)
B5 B6 B7 Ta2 -45.8(10)
B9 B6 B7 Ta2 103.4(12)
B4 B6 B7 Ta2 -18.2(16)
B2 Ta2 B7 B8 124.4(10)
C12 Ta2 B7 B8 -73.4(10)
C13 Ta2 B7 B8 -85.6(10)
B3 Ta2 B7 B8 138.3(10)
C11 Ta2 B7 B8 -107.8(11)
B5 Ta2 B7 B8 150.1(13)
B1 Ta2 B7 B8 69.8(11)
C15 Ta2 B7 B8 -136.0(9)
C14 Ta2 B7 B8 -120.0(10)
Ta1 Ta2 B7 B8 91.8(9)
B2 Ta2 B7 B9 80.5(13)
C12 Ta2 B7 B9 -117.3(10)
C13 Ta2 B7 B9 -129.5(12)
B3 Ta2 B7 B9 94.4(11)
C11 Ta2 B7 B9 -151.7(9)
B5 Ta2 B7 B9 106.2(13)
B1 Ta2 B7 B9 25.8(15)
C15 Ta2 B7 B9 -179.9(10)
B8 Ta2 B7 B9 -43.9(12)
C14 Ta2 B7 B9 -164.0(12)
Ta1 Ta2 B7 B9 47.9(11)
B2 Ta2 B7 B5 -25.7(11)
C12 Ta2 B7 B5 136.5(8)
C13 Ta2 B7 B5 124.3(9)
B3 Ta2 B7 B5 -11.8(8)
C11 Ta2 B7 B5 102.1(9)
B1 Ta2 B7 B5 -80.4(12)
C15 Ta2 B7 B5 73.9(9)
B8 Ta2 B7 B5 -150.1(13)
C14 Ta2 B7 B5 89.8(9)
Ta1 Ta2 B7 B5 -58.3(8)
B2 Ta2 B7 B6 16.4(15)
C12 Ta2 B7 B6 178.5(10)
C13 Ta2 B7 B6 166.3(12)
B3 Ta2 B7 B6 30.2(11)
C11 Ta2 B7 B6 144.1(9)
B5 Ta2 B7 B6 42.0(11)
B1 Ta2 B7 B6 -38.3(16)
C15 Ta2 B7 B6 115.9(11)
B8 Ta2 B7 B6 -108.1(15)
C14 Ta2 B7 B6 131.9(12)
Ta1 Ta2 B7 B6 -16.3(11)
B5 B7 B8 B9 -97.3(16)
B6 B7 B8 B9 -29.4(13)
Ta2 B7 B8 B9 -131.9(11)
B9 B7 B8 Ta2 131.9(11)
B5 B7 B8 Ta2 34.6(13)
B6 B7 B8 Ta2 102.5(11)
B2 Ta2 B8 B7 -93.2(11)
C12 Ta2 B8 B7 120.4(9)
C13 Ta2 B8 B7 90.0(9)
B3 Ta2 B8 B7 -47.0(10)
C11 Ta2 B8 B7 120.7(9)
B5 Ta2 B8 B7 -19.9(9)
B1 Ta2 B8 B7 -136.3(8)
C15 Ta2 B8 B7 70.2(12)
C14 Ta2 B8 B7 62.9(9)
Ta1 Ta2 B8 B7 -91.2(8)
B2 Ta2 B8 B9 -49.4(17)
C12 Ta2 B8 B9 164.1(12)
C13 Ta2 B8 B9 133.7(13)
B3 Ta2 B8 B9 -3.2(15)
C11 Ta2 B8 B9 164.4(10)
B5 Ta2 B8 B9 23.8(12)
B1 Ta2 B8 B9 -92.6(13)
C15 Ta2 B8 B9 113.9(12)
C14 Ta2 B8 B9 106.6(12)
B7 Ta2 B8 B9 43.7(11)
Ta1 Ta2 B8 B9 -47.4(12)
B8 B7 B9 B6 -148.5(14)
B5 B7 B9 B6 -28.4(12)
Ta2 B7 B9 B6 -101.0(10)
B5 B7 B9 B8 120.2(15)
B6 B7 B9 B8 148.5(14)
Ta2 B7 B9 B8 47.6(11)
B5 B6 B9 B7 28.8(13)
B4 B6 B9 B7 94.9(15)
B5 B6 B9 B8 -1(2)
B7 B6 B9 B8 -29.3(14)
B4 B6 B9 B8 66(2)
Ta2 B8 B9 B7 -48.7(10)
B7 B8 B9 B6 29.6(13)
Ta2 B8 B9 B6 -19.1(18)
